data_8102532
loop_
_publ_author_name
'Chun-Yang Zheng'
'Ting-Quan Sun'

_publ_section_title
;
 Crystal structure of 3-(furan-2-yl)-5-(4-phenylphenyl)-1H-pyrazole ---
 methanol (1:1), C19H14N2O &#x00B7; CH3OH
;
_journal_issue 1
_journal_name_full 'Zeitschrift f\"ur Kristallographie - New Crystal Structures'
_journal_page_first 31
_journal_volume 225
_journal_year 2010
_chemical_formula_moiety 'C19 H14 N2 O, C H4 O'
_chemical_formula_sum 'C20 H18 N2 O2'
_chemical_formula_weight 318.36
_chemical_name_systematic
; 
3-(furan-2-yl)-5-(4-phenylphenyl)-1H-pyrazole, 
C~20~H~18~N~2~O~2~
;
_space_group_IT_number 2
_symmetry_cell_setting triclinic
_symmetry_space_group_name_Hall '-P 1'
_symmetry_space_group_name_H-M 'P -1'
_atom_sites_solution_hydrogens geom
_atom_sites_solution_primary direct
_atom_sites_solution_secondary difmap
_audit_creation_method SHELXL-97
_cell_angle_alpha 74.455(3)
_cell_angle_beta 70.384(3)
_cell_angle_gamma 79.281(3)
_cell_formula_units_Z 4
_cell_length_a 10.3615(18)
_cell_length_b 13.023(2)
_cell_length_c 13.641(2)
_cell_measurement_reflns_used 3528
_cell_measurement_temperature 298(2)
_cell_measurement_theta_max 23.78
_cell_measurement_theta_min 2.65
_cell_volume 1661.1(5)
_computing_cell_refinement 'Bruker SMART'
_computing_data_collection 'Bruker SMART'
_computing_data_reduction 'Bruker SAINT'
_computing_molecular_graphics 'Bruker SHELXTL'
_computing_publication_material 'Bruker SHELXTL'
_computing_structure_refinement 'SHELXL-97 (Sheldrick, 1997)'
_computing_structure_solution 'SHELXS-97 (Sheldrick, 1990)'
_diffrn_ambient_temperature 298(2)
_diffrn_measured_fraction_theta_full 0.989
_diffrn_measured_fraction_theta_max 0.989
_diffrn_measurement_device_type 'CCD area detector'
_diffrn_measurement_method 'phi and omega scans'
_diffrn_radiation_monochromator graphite
_diffrn_radiation_source 'fine-focus sealed tube'
_diffrn_radiation_type MoK\a
_diffrn_radiation_wavelength 0.71073
_diffrn_reflns_av_R_equivalents 0.0216
_diffrn_reflns_av_sigmaI/netI 0.0343
_diffrn_reflns_limit_h_max 12
_diffrn_reflns_limit_h_min -12
_diffrn_reflns_limit_k_max 15
_diffrn_reflns_limit_k_min -15
_diffrn_reflns_limit_l_max 15
_diffrn_reflns_limit_l_min -16
_diffrn_reflns_number 9980
_diffrn_reflns_theta_full 25.02
_diffrn_reflns_theta_max 25.02
_diffrn_reflns_theta_min 2.03
_exptl_absorpt_coefficient_mu 0.083
_exptl_absorpt_correction_T_max 0.9836
_exptl_absorpt_correction_T_min 0.9715
_exptl_absorpt_correction_type multi-scan
_exptl_absorpt_process_details 'SADABS, (Sheldrick, 1997)'
_exptl_crystal_colour colorless
_exptl_crystal_density_diffrn 1.273
_exptl_crystal_density_method 'not measured'
_exptl_crystal_description block
_exptl_crystal_F_000 672
_exptl_crystal_size_max 0.35
_exptl_crystal_size_mid 0.23
_exptl_crystal_size_min 0.20
_refine_diff_density_max 0.230
_refine_diff_density_min -0.306
_refine_diff_density_rms 0.054
_refine_ls_extinction_method none
_refine_ls_goodness_of_fit_ref 1.139
_refine_ls_hydrogen_treatment mixed
_refine_ls_matrix_type full
_refine_ls_number_parameters 447
_refine_ls_number_reflns 5814
_refine_ls_number_restraints 4
_refine_ls_restrained_S_all 1.139
_refine_ls_R_factor_all 0.0792
_refine_ls_R_factor_gt 0.0683
_refine_ls_shift/su_max 0.001
_refine_ls_shift/su_mean 0.000
_refine_ls_structure_factor_coef Fsqd
_refine_ls_weighting_details 'calc w=1/[\s^2^(Fo^2^)+(0.0637P)^2^+0.6132P] where P=(Fo^2^+2Fc^2^)/3'
_refine_ls_weighting_scheme calc
_refine_ls_wR_factor_gt 0.1548
_refine_ls_wR_factor_ref 0.1616
_reflns_number_gt 4952
_reflns_number_total 5814
_reflns_threshold_expression >2sigma(I)
_cod_data_source_file 1267-2741.cff
_cod_data_source_block 090714am
_cod_depositor_comments
;
The following automatic conversions were performed:
'_symmetry_cell_setting' value 'Triclinic' changed to 'triclinic'
according to '/home/saulius/struct/CIF-dictionaries/cif_core.dic'
dictionary named 'cif_core.dic' version 2.4.1 from 2010-06-29.

Automatic conversion script
Id: cif_fix_enum 1555 2011-01-17 13:19:09Z saulius 
;
_cod_original_cell_volume 1661.0(5)
_cod_original_sg_symbol_Hall -P1
_cod_original_sg_symbol_H-M P-1
_cod_database_code 8102532

loop_
_symmetry_equiv_pos_as_xyz
'x, y, z'
'-x, -y, -z'

loop_
_atom_site_label
_atom_site_type_symbol
_atom_site_fract_x
_atom_site_fract_y
_atom_site_fract_z
_atom_site_U_iso_or_equiv
_atom_site_adp_type
_atom_site_occupancy
_atom_site_symmetry_multiplicity
_atom_site_calc_flag
_atom_site_refinement_flags
_atom_site_disorder_assembly
_atom_site_disorder_group
C1 C 0.7761(3) 0.4810(2) 0.50362(19) 0.0511(6) Uani 1 1 d . . .
C2 C 0.6509(3) 0.5431(2) 0.5070(2) 0.0621(7) Uani 1 1 d . . .
H2 H 0.5722 0.5223 0.5621 0.075 Uiso 1 1 calc R . .
C3 C 0.6410(4) 0.6353(2) 0.4298(3) 0.0728(8) Uani 1 1 d . . .
H3 H 0.5559 0.6748 0.4323 0.087 Uiso 1 1 calc R . .
C4 C 0.7570(4) 0.6687(2) 0.3494(2) 0.0734(9) Uani 1 1 d . . .
H4 H 0.7509 0.7317 0.2984 0.088 Uiso 1 1 calc R . .
C5 C 0.8810(4) 0.6089(3) 0.3447(2) 0.0718(9) Uani 1 1 d . . .
H5 H 0.9596 0.6313 0.2904 0.086 Uiso 1 1 calc R . .
C6 C 0.8905(3) 0.5156(2) 0.4199(2) 0.0622(7) Uani 1 1 d . . .
H6 H 0.9755 0.4748 0.4145 0.075 Uiso 1 1 calc R . .
C7 C 0.7883(2) 0.3838(2) 0.58785(19) 0.0477(6) Uani 1 1 d . . .
C8 C 0.7068(3) 0.3771(2) 0.6933(2) 0.0548(6) Uani 1 1 d . . .
H8 H 0.6406 0.4336 0.7105 0.066 Uiso 1 1 calc R . .
C9 C 0.7216(3) 0.2891(2) 0.7727(2) 0.0547(6) Uani 1 1 d . . .
H9 H 0.6655 0.2875 0.8424 0.066 Uiso 1 1 calc R . .
C10 C 0.8188(2) 0.20249(19) 0.75070(19) 0.0467(6) Uani 1 1 d . . .
C11 C 0.9001(3) 0.2088(2) 0.6455(2) 0.0536(6) Uani 1 1 d . . .
H11 H 0.9662 0.1522 0.6281 0.064 Uiso 1 1 calc R . .
C12 C 0.8849(3) 0.2969(2) 0.5664(2) 0.0547(6) Uani 1 1 d . . .
H12 H 0.9408 0.2984 0.4967 0.066 Uiso 1 1 calc R . .
C13 C 0.8349(2) 0.10805(18) 0.83394(18) 0.0446(5) Uani 1 1 d . . .
C14 C 0.9358(3) 0.02235(19) 0.8323(2) 0.0514(6) Uani 1 1 d . . .
H14 H 1.0139 0.0123 0.7756 0.062 Uiso 1 1 calc R . .
C15 C 0.8975(2) -0.04584(19) 0.9324(2) 0.0472(6) Uani 1 1 d . . .
C16 C 0.9673(3) -0.1477(2) 0.9720(2) 0.0513(6) Uani 1 1 d . . .
C17 C 1.0985(3) -0.1857(2) 0.9402(2) 0.0588(7) Uani 1 1 d . . .
H17 H 1.1691 -0.1502 0.8870 0.071 Uiso 1 1 calc R . .
C18 C 1.1106(4) -0.2903(3) 1.0024(3) 0.0797(10) Uani 1 1 d . . .
H18 H 1.1911 -0.3365 1.0000 0.096 Uiso 1 1 calc R . .
C19 C 0.9852(4) -0.3100(3) 1.0648(3) 0.0983(13) Uani 1 1 d . . .
H19 H 0.9636 -0.3739 1.1142 0.118 Uiso 1 1 calc R . .
C20 C 0.8309(2) -0.23062(19) 0.67352(19) 0.0467(6) Uani 1 1 d . . .
C21 C 0.9378(3) -0.2264(2) 0.7122(2) 0.0557(6) Uani 1 1 d . . .
H21 H 0.9863 -0.1665 0.6858 0.067 Uiso 1 1 calc R . .
C22 C 0.9729(3) -0.3095(2) 0.7891(2) 0.0649(7) Uani 1 1 d . . .
H22 H 1.0442 -0.3048 0.8141 0.078 Uiso 1 1 calc R . .
C23 C 0.9039(3) -0.3983(2) 0.8285(2) 0.0694(8) Uani 1 1 d . . .
H23 H 0.9274 -0.4537 0.8809 0.083 Uiso 1 1 calc R . .
C24 C 0.7996(3) -0.4059(2) 0.7906(2) 0.0697(8) Uani 1 1 d . . .
H24 H 0.7529 -0.4667 0.8170 0.084 Uiso 1 1 calc R . .
C25 C 0.7641(3) -0.3233(2) 0.7135(2) 0.0576(7) Uani 1 1 d . . .
H25 H 0.6942 -0.3297 0.6878 0.069 Uiso 1 1 calc R . .
C26 C 0.7883(2) -0.13957(19) 0.59531(18) 0.0463(6) Uani 1 1 d . . .
C27 C 0.8005(3) -0.0348(2) 0.5924(2) 0.0640(7) Uani 1 1 d . . .
H27 H 0.8363 -0.0213 0.6413 0.077 Uiso 1 1 calc R . .
C28 C 0.7613(3) 0.0500(2) 0.5197(2) 0.0656(8) Uani 1 1 d . . .
H28 H 0.7719 0.1193 0.5200 0.079 Uiso 1 1 calc R . .
C29 C 0.7063(2) 0.03460(19) 0.44565(18) 0.0470(6) Uani 1 1 d . . .
C30 C 0.6927(3) -0.0700(2) 0.4487(2) 0.0604(7) Uani 1 1 d . . .
H30 H 0.6555 -0.0834 0.4006 0.073 Uiso 1 1 calc R . .
C31 C 0.7329(3) -0.1547(2) 0.5214(2) 0.0583(7) Uani 1 1 d . . .
H31 H 0.7227 -0.2240 0.5209 0.070 Uiso 1 1 calc R . .
C32 C 0.6663(2) 0.12679(19) 0.36822(19) 0.0468(6) Uani 1 1 d . . .
C33 C 0.6743(3) 0.2344(2) 0.3531(2) 0.0507(6) Uani 1 1 d . . .
H33 H 0.7055 0.2667 0.3927 0.061 Uiso 1 1 calc R . .
C34 C 0.6263(2) 0.28512(18) 0.26626(19) 0.0450(5) Uani 1 1 d . . .
C35 C 0.6238(2) 0.39756(19) 0.2128(2) 0.0492(6) Uani 1 1 d . . .
C36 C 0.6740(3) 0.4798(2) 0.2244(2) 0.0631(7) Uani 1 1 d . . .
H36 H 0.7170 0.4781 0.2747 0.076 Uiso 1 1 calc R . .
C37 C 0.6486(3) 0.5696(2) 0.1453(3) 0.0708(8) Uani 1 1 d . . .
H37 H 0.6718 0.6385 0.1335 0.085 Uiso 1 1 calc R . .
C38 C 0.5856(3) 0.5368(2) 0.0914(2) 0.0653(8) Uani 1 1 d . . .
H38 H 0.5574 0.5800 0.0343 0.078 Uiso 1 1 calc R . .
C39 C 0.3956(3) 0.1722(3) 1.0733(2) 0.0723(8) Uani 1 1 d . . .
H39A H 0.3937 0.1418 1.0171 0.108 Uiso 1 1 calc R . .
H39B H 0.3229 0.2297 1.0831 0.108 Uiso 1 1 calc R . .
H39C H 0.3829 0.1181 1.1383 0.108 Uiso 1 1 calc R . .
C40 C 0.5128(4) -0.1160(3) 0.2237(3) 0.0816(9) Uani 1 1 d . . .
H40A H 0.4602 -0.1312 0.2978 0.122 Uiso 1 1 calc R . .
H40B H 0.5494 -0.1821 0.2011 0.122 Uiso 1 1 calc R . .
H40C H 0.4545 -0.0747 0.1822 0.122 Uiso 1 1 calc R . .
N1 N 0.7429(2) 0.08865(16) 0.93163(16) 0.0479(5) Uani 1 1 d D . .
H1A H 0.670(2) 0.1270(18) 0.9642(19) 0.057 Uiso 1 1 d D . .
N2 N 0.7793(2) -0.00476(16) 0.99324(16) 0.0503(5) Uani 1 1 d . . .
N3 N 0.6132(2) 0.11680(16) 0.29423(16) 0.0491(5) Uani 1 1 d D . .
H3A H 0.602(3) 0.0599(16) 0.280(2) 0.059 Uiso 1 1 d D . .
N4 N 0.5886(2) 0.21261(15) 0.23117(16) 0.0480(5) Uani 1 1 d . . .
O1 O 0.8907(2) -0.22317(17) 1.04687(18) 0.0895(7) Uani 1 1 d . . .
O2 O 0.56758(19) 0.43105(14) 0.13089(15) 0.0608(5) Uani 1 1 d . . .
O3 O 0.52290(19) 0.21171(16) 1.04617(14) 0.0592(5) Uani 1 1 d D . .
H3B H 0.538(3) 0.217(2) 1.0994(18) 0.071 Uiso 1 1 d D . .
O4 O 0.6208(2) -0.05824(16) 0.20914(15) 0.0670(5) Uani 1 1 d D . .
H4B H 0.672(3) -0.043(3) 0.1483(16) 0.080 Uiso 1 1 d D . .

loop_
_atom_site_aniso_label
_atom_site_aniso_U_11
_atom_site_aniso_U_22
_atom_site_aniso_U_33
_atom_site_aniso_U_23
_atom_site_aniso_U_13
_atom_site_aniso_U_12
C1 0.0622(16) 0.0552(15) 0.0422(14) -0.0098(11) -0.0199(12) -0.0154(12)
C2 0.0705(18) 0.0623(17) 0.0537(16) -0.0112(13) -0.0196(14) -0.0081(14)
C3 0.094(2) 0.0595(18) 0.069(2) -0.0126(15) -0.0361(18) 0.0016(16)
C4 0.118(3) 0.0538(17) 0.0582(19) -0.0023(14) -0.0407(19) -0.0219(18)
C5 0.092(2) 0.079(2) 0.0497(16) 0.0030(15) -0.0260(16) -0.0370(18)
C6 0.0662(17) 0.0760(19) 0.0453(15) -0.0031(14) -0.0194(13) -0.0200(14)
C7 0.0508(14) 0.0541(14) 0.0426(13) -0.0115(11) -0.0152(11) -0.0129(11)
C8 0.0548(15) 0.0522(15) 0.0501(15) -0.0121(12) -0.0085(12) -0.0007(12)
C9 0.0610(16) 0.0524(15) 0.0411(14) -0.0099(12) -0.0041(12) -0.0046(12)
C10 0.0506(14) 0.0457(13) 0.0452(13) -0.0111(11) -0.0125(11) -0.0104(11)
C11 0.0581(15) 0.0498(14) 0.0506(15) -0.0167(12) -0.0101(12) -0.0036(12)
C12 0.0608(16) 0.0614(16) 0.0386(13) -0.0155(12) -0.0055(12) -0.0102(13)
C13 0.0455(13) 0.0449(13) 0.0435(13) -0.0137(11) -0.0085(11) -0.0084(10)
C14 0.0481(14) 0.0516(15) 0.0487(14) -0.0133(12) -0.0057(11) -0.0047(11)
C15 0.0453(13) 0.0481(14) 0.0497(14) -0.0166(11) -0.0118(11) -0.0051(11)
C16 0.0547(15) 0.0467(14) 0.0490(14) -0.0090(11) -0.0117(12) -0.0070(12)
C17 0.0462(14) 0.0570(16) 0.0683(18) -0.0189(14) -0.0107(13) 0.0015(12)
C18 0.072(2) 0.088(2) 0.086(2) -0.0357(19) -0.0418(19) 0.0316(18)
C19 0.126(3) 0.067(2) 0.062(2) 0.0053(16) -0.016(2) 0.033(2)
C20 0.0443(13) 0.0521(14) 0.0425(13) -0.0174(11) -0.0098(10) 0.0016(11)
C21 0.0568(15) 0.0589(16) 0.0554(16) -0.0168(13) -0.0208(13) -0.0023(12)
C22 0.0670(18) 0.0712(19) 0.0644(18) -0.0198(15) -0.0336(15) 0.0065(15)
C23 0.085(2) 0.0532(17) 0.0709(19) -0.0106(14) -0.0374(17) 0.0121(15)
C24 0.081(2) 0.0506(16) 0.075(2) -0.0064(14) -0.0270(17) -0.0053(14)
C25 0.0612(16) 0.0524(15) 0.0630(17) -0.0127(13) -0.0251(14) -0.0034(12)
C26 0.0453(13) 0.0506(14) 0.0425(13) -0.0135(11) -0.0106(11) -0.0037(10)
C27 0.092(2) 0.0557(16) 0.0599(17) -0.0075(13) -0.0435(16) -0.0152(15)
C28 0.097(2) 0.0511(16) 0.0637(18) -0.0108(13) -0.0415(16) -0.0145(15)
C29 0.0481(13) 0.0510(14) 0.0418(13) -0.0115(11) -0.0134(11) -0.0039(11)
C30 0.0778(19) 0.0577(16) 0.0614(17) -0.0143(13) -0.0399(15) -0.0075(14)
C31 0.0764(18) 0.0484(15) 0.0615(17) -0.0150(13) -0.0325(14) -0.0083(13)
C32 0.0464(13) 0.0521(14) 0.0446(13) -0.0133(11) -0.0146(11) -0.0067(11)
C33 0.0575(15) 0.0501(14) 0.0519(15) -0.0155(12) -0.0229(12) -0.0050(11)
C34 0.0422(12) 0.0457(13) 0.0473(14) -0.0136(11) -0.0131(11) -0.0010(10)
C35 0.0456(13) 0.0483(14) 0.0532(15) -0.0140(12) -0.0162(11) 0.0030(11)
C36 0.0697(18) 0.0547(16) 0.0743(19) -0.0188(14) -0.0321(15) -0.0029(13)
C37 0.074(2) 0.0449(16) 0.089(2) -0.0126(15) -0.0205(17) -0.0065(14)
C38 0.0730(19) 0.0501(16) 0.0631(18) -0.0014(14) -0.0226(15) 0.0041(14)
C39 0.0666(19) 0.084(2) 0.070(2) -0.0275(17) -0.0191(15) -0.0054(16)
C40 0.086(2) 0.080(2) 0.080(2) -0.0155(18) -0.0225(18) -0.0199(18)
N1 0.0471(11) 0.0462(12) 0.0453(12) -0.0119(9) -0.0080(9) -0.0010(9)
N2 0.0530(12) 0.0445(11) 0.0517(12) -0.0108(10) -0.0146(10) -0.0029(9)
N3 0.0570(12) 0.0452(12) 0.0496(12) -0.0123(10) -0.0191(10) -0.0081(10)
N4 0.0517(12) 0.0454(11) 0.0476(12) -0.0090(9) -0.0185(9) -0.0028(9)
O1 0.0804(15) 0.0683(14) 0.0833(15) 0.0022(12) -0.0016(12) 0.0083(11)
O2 0.0688(12) 0.0540(11) 0.0625(12) -0.0081(9) -0.0298(10) -0.0021(9)
O3 0.0599(11) 0.0715(12) 0.0480(11) -0.0202(9) -0.0172(9) 0.0007(9)
O4 0.0841(14) 0.0680(12) 0.0501(11) -0.0150(10) -0.0126(10) -0.0227(11)

loop_
_atom_type_symbol
_atom_type_description
_atom_type_scat_dispersion_real
_atom_type_scat_dispersion_imag
_atom_type_scat_source
C C 0.0033 0.0016 'International Tables Vol C Tables 4.2.6.8 and 6.1.1.4'
H H 0.0000 0.0000 'International Tables Vol C Tables 4.2.6.8 and 6.1.1.4'
N N 0.0061 0.0033 'International Tables Vol C Tables 4.2.6.8 and 6.1.1.4'
O O 0.0106 0.0060 'International Tables Vol C Tables 4.2.6.8 and 6.1.1.4'

loop_
_geom_angle_atom_site_label_1
_geom_angle_atom_site_label_2
_geom_angle_atom_site_label_3
_geom_angle
_geom_angle_site_symmetry_1
_geom_angle_site_symmetry_3
_geom_angle_publ_flag
C6 C1 C2 117.2(2) . . ?
C6 C1 C7 121.2(2) . . ?
C2 C1 C7 121.5(2) . . ?
C3 C2 C1 121.2(3) . . ?
C3 C2 H2 119.4 . . ?
C1 C2 H2 119.4 . . ?
C4 C3 C2 120.1(3) . . ?
C4 C3 H3 120.0 . . ?
C2 C3 H3 120.0 . . ?
C5 C4 C3 119.6(3) . . ?
C5 C4 H4 120.2 . . ?
C3 C4 H4 120.2 . . ?
C4 C5 C6 120.4(3) . . ?
C4 C5 H5 119.8 . . ?
C6 C5 H5 119.8 . . ?
C5 C6 C1 121.4(3) . . ?
C5 C6 H6 119.3 . . ?
C1 C6 H6 119.3 . . ?
C12 C7 C8 116.7(2) . . ?
C12 C7 C1 121.8(2) . . ?
C8 C7 C1 121.4(2) . . ?
C9 C8 C7 121.8(2) . . ?
C9 C8 H8 119.1 . . ?
C7 C8 H8 119.1 . . ?
C8 C9 C10 121.2(2) . . ?
C8 C9 H9 119.4 . . ?
C10 C9 H9 119.4 . . ?
C11 C10 C9 117.2(2) . . ?
C11 C10 C13 120.9(2) . . ?
C9 C10 C13 121.9(2) . . ?
C12 C11 C10 121.4(2) . . ?
C12 C11 H11 119.3 . . ?
C10 C11 H11 119.3 . . ?
C11 C12 C7 121.8(2) . . ?
C11 C12 H12 119.1 . . ?
C7 C12 H12 119.1 . . ?
N1 C13 C14 106.2(2) . . ?
N1 C13 C10 123.1(2) . . ?
C14 C13 C10 130.7(2) . . ?
C13 C14 C15 106.2(2) . . ?
C13 C14 H14 126.9 . . ?
C15 C14 H14 126.9 . . ?
N2 C15 C14 110.0(2) . . ?
N2 C15 C16 121.5(2) . . ?
C14 C15 C16 128.5(2) . . ?
C17 C16 O1 111.2(2) . . ?
C17 C16 C15 129.8(2) . . ?
O1 C16 C15 118.7(2) . . ?
C16 C17 C18 106.7(3) . . ?
C16 C17 H17 126.7 . . ?
C18 C17 H17 126.7 . . ?
C19 C18 C17 106.6(3) . . ?
C19 C18 H18 126.7 . . ?
C17 C18 H18 126.7 . . ?
C18 C19 O1 110.9(3) . . ?
C18 C19 H19 124.6 . . ?
O1 C19 H19 124.6 . . ?
C25 C20 C21 117.1(2) . . ?
C25 C20 C26 121.6(2) . . ?
C21 C20 C26 121.3(2) . . ?
C22 C21 C20 121.1(3) . . ?
C22 C21 H21 119.4 . . ?
C20 C21 H21 119.4 . . ?
C23 C22 C21 120.6(3) . . ?
C23 C22 H22 119.7 . . ?
C21 C22 H22 119.7 . . ?
C22 C23 C24 119.8(3) . . ?
C22 C23 H23 120.1 . . ?
C24 C23 H23 120.1 . . ?
C23 C24 C25 120.0(3) . . ?
C23 C24 H24 120.0 . . ?
C25 C24 H24 120.0 . . ?
C24 C25 C20 121.3(3) . . ?
C24 C25 H25 119.3 . . ?
C20 C25 H25 119.3 . . ?
C27 C26 C31 116.4(2) . . ?
C27 C26 C20 121.9(2) . . ?
C31 C26 C20 121.7(2) . . ?
C28 C27 C26 122.0(2) . . ?
C28 C27 H27 119.0 . . ?
C26 C27 H27 119.0 . . ?
C27 C28 C29 121.4(2) . . ?
C27 C28 H28 119.3 . . ?
C29 C28 H28 119.3 . . ?
C30 C29 C28 116.9(2) . . ?
C30 C29 C32 122.9(2) . . ?
C28 C29 C32 120.2(2) . . ?
C31 C30 C29 121.4(2) . . ?
C31 C30 H30 119.3 . . ?
C29 C30 H30 119.3 . . ?
C30 C31 C26 121.9(2) . . ?
C30 C31 H31 119.1 . . ?
C26 C31 H31 119.1 . . ?
N3 C32 C33 106.6(2) . . ?
N3 C32 C29 122.9(2) . . ?
C33 C32 C29 130.6(2) . . ?
C32 C33 C34 106.1(2) . . ?
C32 C33 H33 127.0 . . ?
C34 C33 H33 127.0 . . ?
N4 C34 C33 109.7(2) . . ?
N4 C34 C35 122.2(2) . . ?
C33 C34 C35 128.0(2) . . ?
C36 C35 O2 109.7(2) . . ?
C36 C35 C34 132.0(2) . . ?
O2 C35 C34 118.2(2) . . ?
C35 C36 C37 106.7(3) . . ?
C35 C36 H36 126.7 . . ?
C37 C36 H36 126.7 . . ?
C38 C37 C36 106.7(3) . . ?
C38 C37 H37 126.6 . . ?
C36 C37 H37 126.6 . . ?
C37 C38 O2 110.7(3) . . ?
C37 C38 H38 124.7 . . ?
O2 C38 H38 124.7 . . ?
O3 C39 H39A 109.5 . . ?
O3 C39 H39B 109.5 . . ?
H39A C39 H39B 109.5 . . ?
O3 C39 H39C 109.5 . . ?
H39A C39 H39C 109.5 . . ?
H39B C39 H39C 109.5 . . ?
O4 C40 H40A 109.5 . . ?
O4 C40 H40B 109.5 . . ?
H40A C40 H40B 109.5 . . ?
O4 C40 H40C 109.5 . . ?
H40A C40 H40C 109.5 . . ?
H40B C40 H40C 109.5 . . ?
C13 N1 N2 111.80(19) . . ?
C13 N1 O3 134.31(16) . . ?
N2 N1 O3 112.82(14) . . ?
C13 N1 H1A 132.8(17) . . ?
N2 N1 H1A 115.1(17) . . ?
O3 N1 H1A 4.7(17) . . ?
C15 N2 N1 105.8(2) . . ?
C32 N3 N4 111.45(19) . . ?
C32 N3 O4 131.64(17) . . ?
N4 N3 O4 113.84(14) . . ?
C32 N3 H3A 128.6(18) . . ?
N4 N3 H3A 119.7(18) . . ?
O4 N3 H3A 11.9(18) . . ?
C34 N4 N3 106.19(19) . . ?
C16 O1 C19 104.5(3) . . ?
C38 O2 C35 106.3(2) . . ?
C39 O3 N1 113.39(16) . . ?
C39 O3 H3B 111(2) . . ?
N1 O3 H3B 110(2) . . ?
C40 O4 N3 128.24(19) . . ?
C40 O4 H4B 116(2) . . ?
N3 O4 H4B 104(2) . . ?

loop_
_geom_bond_atom_site_label_1
_geom_bond_atom_site_label_2
_geom_bond_distance
_geom_bond_site_symmetry_2
_geom_bond_publ_flag
C1 C6 1.389(4) . ?
C1 C2 1.389(4) . ?
C1 C7 1.482(3) . ?
C2 C3 1.381(4) . ?
C2 H2 0.9300 . ?
C3 C4 1.375(4) . ?
C3 H3 0.9300 . ?
C4 C5 1.364(4) . ?
C4 H4 0.9300 . ?
C5 C6 1.376(4) . ?
C5 H5 0.9300 . ?
C6 H6 0.9300 . ?
C7 C12 1.388(3) . ?
C7 C8 1.390(3) . ?
C8 C9 1.376(3) . ?
C8 H8 0.9300 . ?
C9 C10 1.390(3) . ?
C9 H9 0.9300 . ?
C10 C11 1.388(3) . ?
C10 C13 1.460(3) . ?
C11 C12 1.374(3) . ?
C11 H11 0.9300 . ?
C12 H12 0.9300 . ?
C13 N1 1.344(3) . ?
C13 C14 1.379(3) . ?
C14 C15 1.388(3) . ?
C14 H14 0.9300 . ?
C15 N2 1.337(3) . ?
C15 C16 1.448(3) . ?
C16 C17 1.323(3) . ?
C16 O1 1.358(3) . ?
C17 C18 1.407(4) . ?
C17 H17 0.9300 . ?
C18 C19 1.320(5) . ?
C18 H18 0.9300 . ?
C19 O1 1.377(4) . ?
C19 H19 0.9300 . ?
C20 C25 1.392(3) . ?
C20 C21 1.392(3) . ?
C20 C26 1.477(3) . ?
C21 C22 1.380(4) . ?
C21 H21 0.9300 . ?
C22 C23 1.361(4) . ?
C22 H22 0.9300 . ?
C23 C24 1.373(4) . ?
C23 H23 0.9300 . ?
C24 C25 1.381(4) . ?
C24 H24 0.9300 . ?
C25 H25 0.9300 . ?
C26 C27 1.382(3) . ?
C26 C31 1.387(3) . ?
C27 C28 1.374(4) . ?
C27 H27 0.9300 . ?
C28 C29 1.387(3) . ?
C28 H28 0.9300 . ?
C29 C30 1.384(3) . ?
C29 C32 1.469(3) . ?
C30 C31 1.376(4) . ?
C30 H30 0.9300 . ?
C31 H31 0.9300 . ?
C32 N3 1.344(3) . ?
C32 C33 1.375(3) . ?
C33 C34 1.393(3) . ?
C33 H33 0.9300 . ?
C34 N4 1.333(3) . ?
C34 C35 1.450(3) . ?
C35 C36 1.339(4) . ?
C35 O2 1.364(3) . ?
C36 C37 1.415(4) . ?
C36 H36 0.9300 . ?
C37 C38 1.320(4) . ?
C37 H37 0.9300 . ?
C38 O2 1.361(3) . ?
C38 H38 0.9300 . ?
C39 O3 1.402(3) . ?
C39 H39A 0.9600 . ?
C39 H39B 0.9600 . ?
C39 H39C 0.9600 . ?
C40 O4 1.393(4) . ?
C40 H40A 0.9600 . ?
C40 H40B 0.9600 . ?
C40 H40C 0.9600 . ?
N1 N2 1.350(3) . ?
N1 O3 2.792(3) . ?
N1 H1A 0.879(16) . ?
N3 N4 1.348(3) . ?
N3 O4 2.800(3) . ?
N3 H3A 0.849(16) . ?
O3 H3B 0.815(17) . ?
O4 H4B 0.815(17) . ?

loop_
_geom_hbond_atom_site_label_D
_geom_hbond_atom_site_label_H
_geom_hbond_atom_site_label_A
_geom_hbond_distance_DH
_geom_hbond_distance_HA
_geom_hbond_distance_DA
_geom_hbond_angle_DHA
_geom_hbond_site_symmetry_A
N1 H1A O3 0.879(16) 1.918(17) 2.792(3) 173(2) .
N3 H3A O4 0.849(16) 1.977(18) 2.800(3) 163(3) .
O3 H3B N4 0.815(17) 2.019(18) 2.829(3) 173(3) 1_556
O4 H4B N2 0.815(17) 2.005(18) 2.817(3) 174(3) 1_554
C17 H17 N4 0.93 2.61 3.321(3) 134.1 2_756
